data_9004768
loop_
_publ_author_name
'Galuskin, E. V.'
'Armbruster, T.'
'Malsy, A.'
'Galuskina, I. O.'
'Sitarz, M.'

_publ_section_title
;Morphology, composition and structure of low-temperature P4/nnc high-fluorine
 vesuvianite whiskers from Polar Yakutia, Russia Sample: VES1 Locality:
 Dokichan River, Tas-Khayakhtakh Mountains, Russia
;
_journal_name_full 'The Canadian Mineralogist'
_journal_page_first 843
_journal_page_last 856
_journal_paper_doi 10.2113/gscanmin.41.4.843
_journal_volume 41
_journal_year 2003
_chemical_compound_source 'Dokichan River, Tas-Khayakhtakh Mountains, Russia'
_chemical_formula_sum
;Al5.032 Ca9.46 Cl0.216 F1.44 Fe0.664 H2.844 Mg0.62 Na0.04 O37.344 Si8.955
 Ti0.216
;
_chemical_name_mineral Vesuvianite
_space_group_IT_number 126
_symmetry_space_group_name_Hall '-P 4a 2bc'
_symmetry_space_group_name_H-M 'P 4/n n c :2'
_cell_angle_alpha 90
_cell_angle_beta 90
_cell_angle_gamma 90
_cell_length_a 15.536
_cell_length_b 15.536
_cell_length_c 11.781
_cell_formula_units_Z 4
_cell_volume 2843.548
_database_code_amcsd 0005861
_exptl_crystal_density_diffrn 3.422
_cod_original_sg_symbol_H-M 'P 4/n n c'
_cod_original_formula_sum 'Ca9.46 Na.04 Fe.664 Al5.032 Mg.62 Ti.216 Si8.955 O37.344 Cl.216 F1.44 H2.844'
_cod_database_code 9004768

loop_
_space_group_symop_operation_xyz
x,y,z
-y,-x,1/2+z
y,x,1/2-z
1/2+y,-x,-z
1/2-y,x,z
1/2+x,-y,1/2+z
1/2-x,y,1/2-z
1/2+x,1/2+y,-z
1/2-x,1/2-y,z
1/2+y,1/2+x,1/2+z
1/2-y,1/2-x,1/2-z
-y,1/2+x,-z
y,1/2-x,z
-x,1/2+y,1/2+z
x,1/2-y,1/2-z
-x,-y,-z

loop_
_atom_site_aniso_label
_atom_site_aniso_U_11
_atom_site_aniso_U_22
_atom_site_aniso_U_33
_atom_site_aniso_U_12
_atom_site_aniso_U_13
_atom_site_aniso_U_23
CaX1 0.01270 0.00940 0.00550 0.00000 0.00000 0.00000
CaX2 0.00730 0.01020 0.00690 -0.00110 0.00080 0.00030
CaX3 0.01170 0.01110 0.01530 -0.00330 0.00460 -0.00280
CaX'4 0.00940 0.00940 0.02000 0.00000 0.00000 0.00000
NaX'4 0.00940 0.00940 0.02000 0.00000 0.00000 0.00000
FeY'1 0.00890 0.00890 0.05400 0.00000 0.00000 0.00000
AlY2 0.00660 0.00600 0.00820 -0.00070 -0.00060 0.00080
AlY3 0.00750 0.00710 0.00590 -0.00030 0.00070 0.00000
FeY3 0.00750 0.00710 0.00590 -0.00030 0.00070 0.00000
MgY3 0.00750 0.00710 0.00590 -0.00030 0.00070 0.00000
TiY3 0.00750 0.00710 0.00590 -0.00030 0.00070 0.00000
SiZ1 0.00540 0.00540 0.00290 0.00000 0.00000 0.00000
SiZ2 0.00720 0.00630 0.00560 0.00000 0.00050 0.00020
SiZ3 0.00590 0.01040 0.00590 -0.00050 -0.00010 -0.00050
O1 0.01130 0.00730 0.00700 -0.00010 0.00020 -0.00020
O2 0.00900 0.00910 0.00920 -0.00020 0.00180 0.00100
O3 0.00860 0.00770 0.00690 0.00010 -0.00010 0.00030
O4 0.00960 0.00710 0.00800 -0.00020 0.00160 0.00080
O5 0.00870 0.01260 0.00880 -0.00300 -0.00080 -0.00090
O6 0.01140 0.02300 0.00990 0.00340 0.00250 0.00210
O7 0.00880 0.01200 0.01110 -0.00100 -0.00120 0.00100
O8 0.00930 0.00860 0.00910 -0.00020 0.00170 -0.00190
O9 0.01360 0.01360 0.00700 0.00200 0.00050 0.00050
O10A 0.02500 0.02500 0.05400 0.00000 0.00000 0.00000
Cl10B 0.01000 0.01000 0.09100 0.00000 0.00000 0.00000
F10B 0.01000 0.01000 0.09100 0.00000 0.00000 0.00000
F11 0.01200 0.01000 0.00890 0.00000 0.00050 0.00160
O11 0.01200 0.01000 0.00890 0.00000 0.00050 0.00160

loop_
_atom_site_label
_atom_site_fract_x
_atom_site_fract_y
_atom_site_fract_z
_atom_site_occupancy
_atom_site_U_iso_or_equiv
CaX1 0.75000 0.25000 0.75000 1.00000 0.00925
CaX2 0.68911 0.04353 0.87969 1.00000 0.00814
CaX3 0.40087 0.17881 0.61380 1.00000 0.01269
CaX'4 0.75000 -0.25000 0.86120 0.46000 0.01292
NaX'4 0.75000 -0.25000 0.86120 0.04000 0.01292
FeY'1 0.75000 -0.25000 0.94100 0.50000 0.02381
AlY2 0.50000 0.00000 0.50000 1.00000 0.00697
AlY3 0.61247 0.37918 0.87343 0.75000 0.00684
FeY3 0.61247 0.37918 0.87343 0.04100 0.00684
MgY3 0.61247 0.37918 0.87343 0.15500 0.00684
TiY3 0.61247 0.37918 0.87343 0.05400 0.00684
SiZ1 0.75000 0.25000 0.00000 0.95500 0.00456
SiZ2 0.54086 0.18095 0.87130 1.00000 0.00633
SiZ3 0.65062 -0.08243 0.63537 1.00000 0.00747
O1 0.71960 0.32750 0.91430 1.00000 0.00849
O2 0.61710 0.15970 0.77910 1.00000 0.00912
O3 0.54950 0.27850 0.92400 1.00000 0.00773
O4 0.56230 0.10660 0.97030 1.00000 0.00823
O5 0.67000 0.01570 0.67870 1.00000 0.01001
O6 0.72890 -0.11670 0.55930 1.00000 0.01456
O7 0.44400 0.17430 0.82250 1.00000 0.01064
O8 0.59060 -0.06090 0.93370 1.00000 0.00899
O9 0.64360 -0.14360 0.75000 1.00000 0.01140
O10A 0.75000 -0.25000 0.11100 0.50000 0.03420
Cl10B 0.75000 -0.25000 0.16330 0.21600 0.03673
F10B 0.75000 -0.25000 0.16330 0.28400 0.03673
F11 0.43740 -0.00510 0.86430 0.28900 0.01026
O11 0.43740 -0.00510 0.86430 0.71100 0.01026
H11 0.45700 0.01300 0.80900 0.71100 0.05003
AlT1 0.44000 0.06000 0.75000 0.01600 0.01001

loop_
_cod_related_entry_id
_cod_related_entry_database
_cod_related_entry_code
1 AMCSD 0005861
